data_1515025
loop_
_publ_author_name
'Lin, Tzu-Pin'
'Nelson, Ryan C.'
'Wu, Tianpin'
'Miller, Jeffrey T.'
'Gabba\"i, Fran\,cois P.'

_publ_section_title
;
 Lewis acid enhancement by juxtaposition with an onium ion: the case of a
 mercury stibonium complex
;
_journal_issue 4
_journal_name_full 'Chemical Science'
_journal_page_first 1128
_journal_paper_doi 10.1039/c2sc00904h
_journal_volume 3
_journal_year 2012
_chemical_formula_sum 'C52 H66 Cl2 Hg N O Sb'
_chemical_formula_weight 1114.30
_chemical_name_common 2-Cl2
_chemical_name_systematic
;
?
;
_space_group_IT_number 14
_symmetry_cell_setting monoclinic
_symmetry_space_group_name_Hall '-P 2yn'
_symmetry_space_group_name_H-M 'P 1 21/n 1'
_atom_sites_solution_hydrogens geom
_atom_sites_solution_primary direct
_atom_sites_solution_secondary difmap
_audit_creation_method SHELXL-97
_cell_angle_alpha 90.00
_cell_angle_beta 99.244(3)
_cell_angle_gamma 90.00
_cell_formula_units_Z 4
_cell_length_a 11.172(3)
_cell_length_b 34.082(9)
_cell_length_c 12.621(3)
_cell_measurement_temperature 110(2)
_cell_volume 4743(2)
_computing_cell_refinement 'Bruker APEX'
_computing_data_collection 'Bruker APEX'
_computing_data_reduction 'Bruker APEX'
_computing_molecular_graphics 'Bruker SHELXTL'
_computing_publication_material 'Bruker SHELXTL'
_computing_structure_refinement 'SHELXL-97 (Sheldrick, 2008)'
_computing_structure_solution 'SHELXS-97 (Sheldrick, 2008)'
_diffrn_ambient_temperature 110(2)
_diffrn_measured_fraction_theta_full 1.000
_diffrn_measured_fraction_theta_max 1.000
_diffrn_measurement_device_type 'CCD area detector'
_diffrn_measurement_method 'phi and omega scans'
_diffrn_radiation_monochromator graphite
_diffrn_radiation_source 'fine-focus sealed tube'
_diffrn_radiation_type MoK\a
_diffrn_radiation_wavelength 0.71073
_diffrn_reflns_av_R_equivalents 0.0693
_diffrn_reflns_av_sigmaI/netI 0.0470
_diffrn_reflns_limit_h_max 12
_diffrn_reflns_limit_h_min -12
_diffrn_reflns_limit_k_max 39
_diffrn_reflns_limit_k_min -39
_diffrn_reflns_limit_l_max 14
_diffrn_reflns_limit_l_min -14
_diffrn_reflns_number 41620
_diffrn_reflns_theta_full 24.00
_diffrn_reflns_theta_max 24.00
_diffrn_reflns_theta_min 1.94
_exptl_absorpt_coefficient_mu 3.952
_exptl_absorpt_correction_T_max 0.8269
_exptl_absorpt_correction_T_min 0.6933
_exptl_absorpt_correction_type multi-scan
_exptl_absorpt_process_details sadabs
_exptl_crystal_colour colorless
_exptl_crystal_density_diffrn 1.560
_exptl_crystal_density_method 'not measured'
_exptl_crystal_description block
_exptl_crystal_F_000 2232
_exptl_crystal_size_max 0.10
_exptl_crystal_size_mid 0.08
_exptl_crystal_size_min 0.05
_refine_diff_density_max 1.188
_refine_diff_density_min -0.468
_refine_diff_density_rms 0.120
_refine_ls_extinction_method none
_refine_ls_goodness_of_fit_ref 1.007
_refine_ls_hydrogen_treatment constr
_refine_ls_matrix_type full
_refine_ls_number_parameters 523
_refine_ls_number_reflns 7453
_refine_ls_number_restraints 0
_refine_ls_restrained_S_all 1.007
_refine_ls_R_factor_all 0.0478
_refine_ls_R_factor_gt 0.0344
_refine_ls_shift/su_max 0.002
_refine_ls_shift/su_mean 0.000
_refine_ls_structure_factor_coef Fsqd
_refine_ls_weighting_details 'calc w=1/[\s^2^(Fo^2^)+(0.0200P)^2^+23.0000P] where P=(Fo^2^+2Fc^2^)/3'
_refine_ls_weighting_scheme calc
_refine_ls_wR_factor_gt 0.0729
_refine_ls_wR_factor_ref 0.0790
_reflns_number_gt 6060
_reflns_number_total 7453
_reflns_threshold_expression >2sigma(I)
_cod_data_source_file c2sc00904h.txt
_cod_data_source_block 2-Cl2
_cod_original_sg_symbol_H-M P2(1)/n
_cod_database_code 1515025

loop_
_symmetry_equiv_pos_as_xyz
'x, y, z'
'-x+1/2, y+1/2, -z+1/2'
'-x, -y, -z'
'x-1/2, -y-1/2, z-1/2'

loop_
_atom_site_label
_atom_site_type_symbol
_atom_site_fract_x
_atom_site_fract_y
_atom_site_fract_z
_atom_site_U_iso_or_equiv
_atom_site_adp_type
_atom_site_occupancy
_atom_site_symmetry_multiplicity
_atom_site_calc_flag
_atom_site_refinement_flags
Hg1 Hg 0.82904(2) 0.166167(7) 0.870562(18) 0.02199(8) Uani 1 1 d .
Sb1 Sb 0.91537(3) 0.085230(11) 0.80532(3) 0.02062(11) Uani 1 1 d .
Cl1 Cl 0.72059(12) 0.23968(4) 0.90587(11) 0.0175(3) Uani 1 1 d .
Cl2 Cl 0.71481(14) 0.09830(5) 0.66541(13) 0.0294(4) Uani 1 1 d .
C9 C 0.9930(5) 0.16490(18) 0.6941(4) 0.0229(13) Uani 1 1 d .
C7 C 1.0602(6) 0.10230(19) 0.6333(5) 0.0286(15) Uani 1 1 d .
H7A H 1.0622 0.0745 0.6378 0.034 Uiso 1 1 calc R
C46 C 0.4461(6) 0.14332(19) 0.4777(5) 0.0351(17) Uani 1 1 d .
H46A H 0.5296 0.1330 0.4825 0.042 Uiso 1 1 calc R
H46B H 0.4145 0.1348 0.5430 0.042 Uiso 1 1 calc R
N1 N 0.5555(4) 0.20554(14) 0.5511(4) 0.0244(12) Uani 1 1 d .
C12 C 0.6848(6) 0.1565(2) 1.0499(5) 0.0305(15) Uani 1 1 d .
H12A H 0.6915 0.1843 1.0510 0.037 Uiso 1 1 calc R
C11 C 0.7398(5) 0.13563(17) 0.9783(5) 0.0221(14) Uani 1 1 d .
C8 C 0.9957(5) 0.12315(17) 0.6978(5) 0.0224(14) Uani 1 1 d .
C14 C 0.6071(6) 0.0989(2) 1.1201(5) 0.0337(16) Uani 1 1 d .
H14A H 0.5617 0.0867 1.1685 0.040 Uiso 1 1 calc R
C41 C 0.5420(5) 0.24973(18) 0.5404(5) 0.0286(15) Uani 1 1 d .
H41A H 0.5372 0.2568 0.4637 0.034 Uiso 1 1 calc R
H41B H 0.4644 0.2575 0.5628 0.034 Uiso 1 1 calc R
C22 C 1.0454(5) 0.00703(17) 0.7873(5) 0.0264(14) Uani 1 1 d .
H22A H 1.0924 0.0155 0.8528 0.032 Uiso 1 1 calc R
C1 C 0.9288(5) 0.18917(17) 0.7591(5) 0.0211(13) Uani 1 1 d .
C28 C 1.0603(6) 0.07482(18) 1.0360(5) 0.0277(15) Uani 1 1 d .
H28A H 0.9847 0.0652 1.0506 0.033 Uiso 1 1 calc R
C21 C 0.9491(5) 0.02971(17) 0.7383(5) 0.0247(14) Uani 1 1 d .
C10 C 1.0578(5) 0.18360(18) 0.6193(5) 0.0243(14) Uani 1 1 d .
C19 C 0.7313(5) 0.09421(18) 0.9761(5) 0.0249(14) Uani 1 1 d .
C5 C 1.1217(6) 0.16079(19) 0.5529(5) 0.0291(15) Uani 1 1 d .
H5A H 1.1636 0.1734 0.5027 0.035 Uiso 1 1 calc R
C18 C 0.7866(5) 0.06816(18) 0.9086(5) 0.0256(14) Uani 1 1 d .
C16 C 0.6994(6) 0.0119(2) 0.9806(5) 0.0354(17) Uani 1 1 d .
H16A H 0.6879 -0.0158 0.9804 0.042 Uiso 1 1 calc R
C6 C 1.1237(6) 0.1214(2) 0.5603(5) 0.0321(16) Uani 1 1 d .
H6A H 1.1679 0.1064 0.5162 0.039 Uiso 1 1 calc R
C20 C 0.6606(5) 0.07547(18) 1.0485(5) 0.0254(14) Uani 1 1 d .
C27 C 1.0694(5) 0.08824(16) 0.9329(5) 0.0229(14) Uani 1 1 d .
C4 C 1.0572(6) 0.22482(18) 0.6088(5) 0.0287(15) Uani 1 1 d .
H4A H 1.1002 0.2370 0.5585 0.034 Uiso 1 1 calc R
C33 C 0.5516(5) 0.19276(19) 0.6656(5) 0.0264(14) Uani 1 1 d .
H33A H 0.5541 0.1637 0.6681 0.032 Uiso 1 1 calc R
H33B H 0.6259 0.2025 0.7116 0.032 Uiso 1 1 calc R
C24 C 1.0049(6) -0.04026(19) 0.6462(6) 0.0383(17) Uani 1 1 d .
H24A H 1.0244 -0.0642 0.6145 0.046 Uiso 1 1 calc R
C25 C 0.9089(6) -0.01821(19) 0.5974(5) 0.0341(16) Uani 1 1 d .
H25A H 0.8621 -0.0270 0.5321 0.041 Uiso 1 1 calc R
C29 C 1.1590(6) 0.0753(2) 1.1165(5) 0.0355(17) Uani 1 1 d .
H29A H 1.1516 0.0661 1.1862 0.043 Uiso 1 1 calc R
C17 C 0.7707(6) 0.02869(18) 0.9114(5) 0.0289(15) Uani 1 1 d .
H17A H 0.8086 0.0123 0.8657 0.035 Uiso 1 1 calc R
C2 C 0.9316(5) 0.22890(17) 0.7444(5) 0.0239(14) Uani 1 1 d .
H2A H 0.8881 0.2451 0.7863 0.029 Uiso 1 1 calc R
C23 C 1.0732(6) -0.02787(19) 0.7411(5) 0.0343(16) Uani 1 1 d .
H23A H 1.1393 -0.0433 0.7746 0.041 Uiso 1 1 calc R
C31 C 1.2792(6) 0.10263(18) 0.9951(5) 0.0292(15) Uani 1 1 d .
H31A H 1.3548 0.1123 0.9808 0.035 Uiso 1 1 calc R
C13 C 0.6192(6) 0.1382(2) 1.1212(5) 0.0337(16) Uani 1 1 d .
H13A H 0.5830 0.1535 1.1706 0.040 Uiso 1 1 calc R
C37 C 0.6757(5) 0.19218(18) 0.5221(5) 0.0277(15) Uani 1 1 d .
H37A H 0.6867 0.1640 0.5403 0.033 Uiso 1 1 calc R
H37B H 0.7417 0.2068 0.5670 0.033 Uiso 1 1 calc R
C32 C 1.1798(6) 0.10216(18) 0.9148(5) 0.0279(15) Uani 1 1 d .
H32A H 1.1877 0.1117 0.8455 0.033 Uiso 1 1 calc R
C39 C 0.8111(6) 0.1847(2) 0.3826(6) 0.0395(18) Uani 1 1 d .
H39A H 0.8748 0.1983 0.4330 0.047 Uiso 1 1 calc R
H39B H 0.8198 0.1929 0.3089 0.047 Uiso 1 1 calc R
C15 C 0.6468(6) 0.03445(19) 1.0478(5) 0.0323(16) Uani 1 1 d .
H15A H 0.5997 0.0225 1.0953 0.039 Uiso 1 1 calc R
C45 C 0.4505(6) 0.18755(18) 0.4757(5) 0.0285(15) Uani 1 1 d .
H45A H 0.3738 0.1979 0.4945 0.034 Uiso 1 1 calc R
H45B H 0.4554 0.1961 0.4016 0.034 Uiso 1 1 calc R
C26 C 0.8801(6) 0.01674(19) 0.6430(5) 0.0306(15) Uani 1 1 d .
H26A H 0.8133 0.0319 0.6094 0.037 Uiso 1 1 calc R
C30 C 1.2689(6) 0.08911(19) 1.0955(5) 0.0324(16) Uani 1 1 d .
H30A H 1.3375 0.0893 1.1507 0.039 Uiso 1 1 calc R
C34 C 0.4437(6) 0.20622(19) 0.7137(5) 0.0329(16) Uani 1 1 d .
H34A H 0.3692 0.2031 0.6601 0.040 Uiso 1 1 calc R
H34B H 0.4529 0.2344 0.7323 0.040 Uiso 1 1 calc R
C35 C 0.4310(6) 0.18295(19) 0.8135(5) 0.0355(17) Uani 1 1 d .
H35A H 0.4086 0.1556 0.7930 0.043 Uiso 1 1 calc R
H35B H 0.5101 0.1824 0.8619 0.043 Uiso 1 1 calc R
C42 C 0.6430(6) 0.27309(18) 0.6050(5) 0.0320(16) Uani 1 1 d .
H42A H 0.7177 0.2702 0.5728 0.038 Uiso 1 1 calc R
H42B H 0.6597 0.2626 0.6791 0.038 Uiso 1 1 calc R
C3 C 0.9952(6) 0.24702(19) 0.6706(5) 0.0318(15) Uani 1 1 d .
H3A H 0.9949 0.2748 0.6641 0.038 Uiso 1 1 calc R
C47 C 0.3687(6) 0.1259(2) 0.3813(5) 0.0387(17) Uani 1 1 d .
H47A H 0.3975 0.1351 0.3155 0.046 Uiso 1 1 calc R
H47B H 0.2839 0.1348 0.3784 0.046 Uiso 1 1 calc R
C38 C 0.6886(6) 0.1977(2) 0.4050(5) 0.0341(16) Uani 1 1 d .
H38A H 0.6247 0.1824 0.3594 0.041 Uiso 1 1 calc R
H38B H 0.6765 0.2257 0.3857 0.041 Uiso 1 1 calc R
C43 C 0.6104(7) 0.31635(19) 0.6084(6) 0.0382(17) Uani 1 1 d .
H43A H 0.6851 0.3315 0.6340 0.046 Uiso 1 1 calc R
H43B H 0.5786 0.3252 0.5346 0.046 Uiso 1 1 calc R
C40 C 0.8310(7) 0.1408(2) 0.3931(6) 0.0457(19) Uani 1 1 d .
H40A H 0.9124 0.1343 0.3789 0.069 Uiso 1 1 calc R
H40B H 0.7704 0.1272 0.3413 0.069 Uiso 1 1 calc R
H40C H 0.8231 0.1325 0.4660 0.069 Uiso 1 1 calc R
C36 C 0.3365(7) 0.2002(2) 0.8722(6) 0.048(2) Uani 1 1 d .
H36A H 0.3313 0.1845 0.9364 0.072 Uiso 1 1 calc R
H36B H 0.2577 0.2001 0.8251 0.072 Uiso 1 1 calc R
H36C H 0.3590 0.2272 0.8934 0.072 Uiso 1 1 calc R
C48 C 0.3727(8) 0.0808(2) 0.3851(6) 0.054(2) Uani 1 1 d .
H48A H 0.3214 0.0702 0.3213 0.080 Uiso 1 1 calc R
H48B H 0.3430 0.0716 0.4497 0.080 Uiso 1 1 calc R
H48C H 0.4564 0.0719 0.3867 0.080 Uiso 1 1 calc R
C44 C 0.5183(8) 0.3254(2) 0.6793(7) 0.056(2) Uani 1 1 d .
H44A H 0.5009 0.3536 0.6766 0.084 Uiso 1 1 calc R
H44B H 0.5503 0.3178 0.7533 0.084 Uiso 1 1 calc R
H44C H 0.4436 0.3108 0.6542 0.084 Uiso 1 1 calc R
O1 O 0.3122(6) 0.0386(2) 0.6257(5) 0.083(2) Uani 1 1 d .
C51 C 0.4612(7) 0.0493(2) 0.7715(7) 0.059(2) Uani 1 1 d .
H51A H 0.4482 0.0414 0.8443 0.071 Uiso 1 1 calc R
H51B H 0.5249 0.0698 0.7779 0.071 Uiso 1 1 calc R
C50 C 0.4964(8) 0.0136(3) 0.7073(8) 0.072(3) Uani 1 1 d .
H50A H 0.5607 0.0206 0.6652 0.087 Uiso 1 1 calc R
H50B H 0.5252 -0.0084 0.7559 0.087 Uiso 1 1 calc R
C49 C 0.3813(10) 0.0030(3) 0.6349(9) 0.085(3) Uani 1 1 d .
H49A H 0.3979 -0.0057 0.5639 0.101 Uiso 1 1 calc R
H49B H 0.3378 -0.0182 0.6667 0.101 Uiso 1 1 calc R
C52 C 0.3564(13) 0.0624(4) 0.7122(10) 0.153(7) Uani 1 1 d .
H52B H 0.3703 0.0890 0.6852 0.183 Uiso 1 1 calc R
H52A H 0.2940 0.0646 0.7594 0.183 Uiso 1 1 calc R

loop_
_atom_site_aniso_label
_atom_site_aniso_U_11
_atom_site_aniso_U_22
_atom_site_aniso_U_33
_atom_site_aniso_U_23
_atom_site_aniso_U_13
_atom_site_aniso_U_12
Hg1 0.02320(13) 0.02107(13) 0.02244(13) -0.00033(10) 0.00596(9) -0.00083(10)
Sb1 0.0211(2) 0.0191(2) 0.0221(2) 0.00161(17) 0.00450(17) 0.00063(17)
Cl1 0.0215(7) 0.0134(7) 0.0199(7) -0.0067(6) 0.0101(6) -0.0037(6)
Cl2 0.0245(8) 0.0287(9) 0.0337(9) 0.0085(7) 0.0007(7) 0.0027(7)
C9 0.023(3) 0.027(3) 0.018(3) 0.003(3) 0.001(3) 0.001(3)
C7 0.033(4) 0.023(3) 0.031(4) 0.000(3) 0.009(3) -0.001(3)
C46 0.036(4) 0.029(4) 0.038(4) -0.002(3) -0.003(3) 0.002(3)
N1 0.022(3) 0.028(3) 0.022(3) 0.003(2) 0.000(2) 0.002(2)
C12 0.032(4) 0.037(4) 0.023(3) 0.002(3) 0.005(3) 0.001(3)
C11 0.019(3) 0.026(3) 0.020(3) 0.004(3) 0.001(3) 0.002(3)
C8 0.019(3) 0.026(3) 0.022(3) 0.003(3) 0.001(3) -0.002(3)
C14 0.023(4) 0.046(5) 0.033(4) 0.011(3) 0.009(3) 0.003(3)
C41 0.029(4) 0.027(4) 0.031(4) 0.005(3) 0.005(3) 0.005(3)
C22 0.029(4) 0.023(3) 0.027(3) 0.003(3) 0.002(3) 0.003(3)
C1 0.018(3) 0.024(3) 0.021(3) 0.000(3) 0.001(3) -0.003(3)
C28 0.023(3) 0.032(4) 0.028(4) 0.002(3) 0.004(3) -0.002(3)
C21 0.029(4) 0.023(3) 0.023(3) -0.001(3) 0.004(3) 0.001(3)
C10 0.023(3) 0.027(4) 0.023(3) 0.006(3) 0.006(3) -0.003(3)
C19 0.016(3) 0.028(4) 0.030(4) 0.011(3) 0.001(3) -0.003(3)
C5 0.030(4) 0.034(4) 0.027(3) 0.002(3) 0.012(3) -0.008(3)
C18 0.023(3) 0.030(4) 0.024(3) 0.006(3) 0.003(3) -0.002(3)
C16 0.033(4) 0.034(4) 0.041(4) 0.010(3) 0.012(3) -0.012(3)
C6 0.031(4) 0.039(4) 0.030(4) 0.000(3) 0.015(3) 0.003(3)
C20 0.016(3) 0.034(4) 0.025(3) 0.006(3) 0.000(3) 0.003(3)
C27 0.027(3) 0.012(3) 0.030(4) 0.000(3) 0.006(3) 0.004(3)
C4 0.032(4) 0.027(4) 0.028(4) 0.005(3) 0.007(3) -0.008(3)
C33 0.026(3) 0.028(4) 0.025(3) 0.003(3) 0.003(3) 0.002(3)
C24 0.048(5) 0.023(4) 0.047(5) -0.007(3) 0.017(4) 0.002(3)
C25 0.042(4) 0.030(4) 0.029(4) -0.008(3) 0.002(3) -0.001(3)
C29 0.033(4) 0.045(4) 0.027(4) 0.005(3) 0.003(3) -0.002(3)
C17 0.031(4) 0.021(4) 0.035(4) 0.003(3) 0.007(3) 0.003(3)
C2 0.028(3) 0.020(3) 0.024(3) -0.004(3) 0.005(3) 0.003(3)
C23 0.038(4) 0.023(4) 0.040(4) 0.002(3) 0.002(3) 0.009(3)
C31 0.022(3) 0.027(4) 0.039(4) -0.002(3) 0.005(3) -0.005(3)
C13 0.039(4) 0.043(4) 0.021(4) -0.001(3) 0.011(3) 0.004(3)
C37 0.023(3) 0.023(4) 0.035(4) -0.001(3) 0.002(3) 0.004(3)
C32 0.030(4) 0.027(4) 0.027(4) -0.003(3) 0.007(3) 0.001(3)
C39 0.044(4) 0.040(4) 0.035(4) 0.002(3) 0.009(3) 0.008(3)
C15 0.031(4) 0.031(4) 0.038(4) 0.006(3) 0.014(3) -0.004(3)
C45 0.029(4) 0.025(4) 0.030(4) 0.004(3) 0.000(3) 0.002(3)
C26 0.030(4) 0.029(4) 0.032(4) 0.001(3) 0.002(3) 0.003(3)
C30 0.032(4) 0.033(4) 0.031(4) -0.003(3) -0.002(3) 0.001(3)
C34 0.035(4) 0.030(4) 0.034(4) 0.003(3) 0.007(3) 0.003(3)
C35 0.041(4) 0.028(4) 0.041(4) 0.003(3) 0.014(3) -0.002(3)
C42 0.037(4) 0.025(4) 0.037(4) 0.001(3) 0.011(3) 0.000(3)
C3 0.039(4) 0.020(3) 0.037(4) 0.002(3) 0.010(3) -0.007(3)
C47 0.041(4) 0.047(5) 0.028(4) -0.007(3) 0.006(3) -0.007(3)
C38 0.040(4) 0.033(4) 0.030(4) 0.008(3) 0.007(3) 0.006(3)
C43 0.046(4) 0.030(4) 0.039(4) 0.004(3) 0.011(3) -0.003(3)
C40 0.045(5) 0.051(5) 0.041(4) 0.000(4) 0.006(4) 0.014(4)
C36 0.059(5) 0.043(5) 0.048(5) -0.007(4) 0.025(4) -0.005(4)
C48 0.070(6) 0.052(5) 0.037(4) -0.012(4) 0.003(4) -0.020(4)
C44 0.070(6) 0.032(5) 0.071(6) 0.005(4) 0.027(5) 0.008(4)
O1 0.088(5) 0.098(5) 0.058(4) -0.013(4) -0.008(4) 0.010(4)
C51 0.045(5) 0.055(6) 0.076(6) 0.008(5) 0.005(5) -0.007(4)
C50 0.055(6) 0.086(7) 0.075(7) -0.008(6) 0.008(5) 0.019(5)
C49 0.090(8) 0.072(7) 0.089(8) 0.001(6) 0.006(6) 0.012(6)
C52 0.169(13) 0.161(13) 0.097(9) -0.075(9) -0.076(9) 0.095(11)

loop_
_atom_type_symbol
_atom_type_description
_atom_type_scat_dispersion_real
_atom_type_scat_dispersion_imag
_atom_type_scat_source
C C 0.0033 0.0016 'International Tables Vol C Tables 4.2.6.8 and 6.1.1.4'
H H 0.0000 0.0000 'International Tables Vol C Tables 4.2.6.8 and 6.1.1.4'
Sb Sb -0.5866 1.5461 'International Tables Vol C Tables 4.2.6.8 and 6.1.1.4'
Hg Hg -2.3894 9.2266 'International Tables Vol C Tables 4.2.6.8 and 6.1.1.4'
Cl Cl 0.1484 0.1585 'International Tables Vol C Tables 4.2.6.8 and 6.1.1.4'
N N 0.0061 0.0033 'International Tables Vol C Tables 4.2.6.8 and 6.1.1.4'
O O 0.0106 0.0060 'International Tables Vol C Tables 4.2.6.8 and 6.1.1.4'

loop_
_geom_angle_atom_site_label_1
_geom_angle_atom_site_label_2
_geom_angle_atom_site_label_3
_geom_angle
C1 Hg1 C11 172.0(2)
C1 Hg1 Cl1 93.53(16)
C11 Hg1 Cl1 94.42(16)
C1 Hg1 Sb1 86.11(16)
C11 Hg1 Sb1 86.01(16)
Cl1 Hg1 Sb1 171.66(3)
C21 Sb1 C27 99.6(2)
C21 Sb1 C8 99.4(2)
C27 Sb1 C8 94.5(2)
C21 Sb1 C18 100.2(2)
C27 Sb1 C18 95.2(2)
C8 Sb1 C18 156.3(2)
C21 Sb1 Cl2 93.96(17)
C27 Sb1 Cl2 166.40(15)
C8 Sb1 Cl2 82.74(16)
C18 Sb1 Cl2 82.80(16)
C21 Sb1 Hg1 170.10(16)
C27 Sb1 Hg1 90.25(15)
C8 Sb1 Hg1 79.17(16)
C18 Sb1 Hg1 79.22(17)
Cl2 Sb1 Hg1 76.15(4)
C8 C9 C10 117.3(5)
C8 C9 C1 124.5(5)
C10 C9 C1 118.3(5)
C8 C7 C6 121.2(6)
C8 C7 H7A 119.4
C6 C7 H7A 119.4
C47 C46 C45 113.5(6)
C47 C46 H46A 108.9
C45 C46 H46A 108.9
C47 C46 H46B 108.9
C45 C46 H46B 108.9
H46A C46 H46B 107.7
C45 N1 C37 110.7(5)
C45 N1 C33 110.1(5)
C37 N1 C33 107.8(4)
C45 N1 C41 106.9(4)
C37 N1 C41 110.8(5)
C33 N1 C41 110.6(5)
C11 C12 C13 122.0(6)
C11 C12 H12A 119.0
C13 C12 H12A 119.0
C12 C11 C19 119.7(6)
C12 C11 Hg1 118.8(5)
C19 C11 Hg1 121.5(4)
C7 C8 C9 120.6(5)
C7 C8 Sb1 111.9(4)
C9 C8 Sb1 127.4(4)
C13 C14 C20 121.3(6)
C13 C14 H14A 119.4
C20 C14 H14A 119.4
C42 C41 N1 114.9(5)
C42 C41 H41A 108.5
N1 C41 H41A 108.5
C42 C41 H41B 108.5
N1 C41 H41B 108.5
H41A C41 H41B 107.5
C23 C22 C21 120.1(6)
C23 C22 H22A 119.9
C21 C22 H22A 119.9
C2 C1 C9 117.9(5)
C2 C1 Hg1 119.4(4)
C9 C1 Hg1 122.7(4)
C29 C28 C27 121.0(6)
C29 C28 H28A 119.5
C27 C28 H28A 119.5
C22 C21 C26 119.4(6)
C22 C21 Sb1 119.5(4)
C26 C21 Sb1 121.1(4)
C4 C10 C5 119.1(5)
C4 C10 C9 120.8(6)
C5 C10 C9 120.2(6)
C11 C19 C18 126.5(5)
C11 C19 C20 118.0(6)
C18 C19 C20 115.6(5)
C6 C5 C10 120.7(6)
C6 C5 H5A 119.6
C10 C5 H5A 119.6
C17 C18 C19 121.8(6)
C17 C18 Sb1 112.5(5)
C19 C18 Sb1 125.5(4)
C15 C16 C17 120.6(6)
C15 C16 H16A 119.7
C17 C16 H16A 119.7
C5 C6 C7 120.1(6)
C5 C6 H6A 119.9
C7 C6 H6A 119.9
C15 C20 C14 120.7(6)
C15 C20 C19 120.3(6)
C14 C20 C19 119.0(6)
C32 C27 C28 117.9(6)
C32 C27 Sb1 121.4(4)
C28 C27 Sb1 120.6(4)
C3 C4 C10 119.8(6)
C3 C4 H4A 120.1
C10 C4 H4A 120.1
C34 C33 N1 116.4(5)
C34 C33 H33A 108.2
N1 C33 H33A 108.2
C34 C33 H33B 108.2
N1 C33 H33B 108.2
H33A C33 H33B 107.3
C25 C24 C23 120.4(6)
C25 C24 H24A 119.8
C23 C24 H24A 119.8
C24 C25 C26 120.1(6)
C24 C25 H25A 120.0
C26 C25 H25A 120.0
C28 C29 C30 119.7(6)
C28 C29 H29A 120.2
C30 C29 H29A 120.2
C18 C17 C16 120.8(6)
C18 C17 H17A 119.6
C16 C17 H17A 119.6
C1 C2 C3 123.5(6)
C1 C2 H2A 118.3
C3 C2 H2A 118.3
C24 C23 C22 120.0(6)
C24 C23 H23A 120.0
C22 C23 H23A 120.0
C30 C31 C32 119.9(6)
C30 C31 H31A 120.0
C32 C31 H31A 120.0
C14 C13 C12 120.0(6)
C14 C13 H13A 120.0
C12 C13 H13A 120.0
N1 C37 C38 115.1(5)
N1 C37 H37A 108.5
C38 C37 H37A 108.5
N1 C37 H37B 108.5
C38 C37 H37B 108.5
H37A C37 H37B 107.5
C27 C32 C31 121.4(6)
C27 C32 H32A 119.3
C31 C32 H32A 119.3
C38 C39 C40 113.4(6)
C38 C39 H39A 108.9
C40 C39 H39A 108.9
C38 C39 H39B 108.9
C40 C39 H39B 108.9
H39A C39 H39B 107.7
C16 C15 C20 120.9(6)
C16 C15 H15A 119.6
C20 C15 H15A 119.6
C46 C45 N1 114.7(5)
C46 C45 H45A 108.6
N1 C45 H45A 108.6
C46 C45 H45B 108.6
N1 C45 H45B 108.6
H45A C45 H45B 107.6
C25 C26 C21 120.0(6)
C25 C26 H26A 120.0
C21 C26 H26A 120.0
C31 C30 C29 120.1(6)
C31 C30 H30A 119.9
C29 C30 H30A 119.9
C33 C34 C35 111.3(5)
C33 C34 H34A 109.4
C35 C34 H34A 109.4
C33 C34 H34B 109.4
C35 C34 H34B 109.4
H34A C34 H34B 108.0
C36 C35 C34 111.8(6)
C36 C35 H35A 109.2
C34 C35 H35A 109.2
C36 C35 H35B 109.2
C34 C35 H35B 109.2
H35A C35 H35B 107.9
C41 C42 C43 111.4(6)
C41 C42 H42A 109.3
C43 C42 H42A 109.3
C41 C42 H42B 109.3
C43 C42 H42B 109.3
H42A C42 H42B 108.0
C4 C3 C2 119.8(6)
C4 C3 H3A 120.1
C2 C3 H3A 120.1
C46 C47 C48 111.2(6)
C46 C47 H47A 109.4
C48 C47 H47A 109.4
C46 C47 H47B 109.4
C48 C47 H47B 109.4
H47A C47 H47B 108.0
C39 C38 C37 112.2(5)
C39 C38 H38A 109.2
C37 C38 H38A 109.2
C39 C38 H38B 109.2
C37 C38 H38B 109.2
H38A C38 H38B 107.9
C44 C43 C42 114.0(6)
C44 C43 H43A 108.7
C42 C43 H43A 108.7
C44 C43 H43B 108.7
C42 C43 H43B 108.7
H43A C43 H43B 107.6
C39 C40 H40A 109.5
C39 C40 H40B 109.5
H40A C40 H40B 109.5
C39 C40 H40C 109.5
H40A C40 H40C 109.5
H40B C40 H40C 109.5
C35 C36 H36A 109.5
C35 C36 H36B 109.5
H36A C36 H36B 109.5
C35 C36 H36C 109.5
H36A C36 H36C 109.5
H36B C36 H36C 109.5
C47 C48 H48A 109.5
C47 C48 H48B 109.5
H48A C48 H48B 109.5
C47 C48 H48C 109.5
H48A C48 H48C 109.5
H48B C48 H48C 109.5
C43 C44 H44A 109.5
C43 C44 H44B 109.5
H44A C44 H44B 109.5
C43 C44 H44C 109.5
H44A C44 H44C 109.5
H44B C44 H44C 109.5
C52 O1 C49 108.2(8)
C52 C51 C50 103.8(8)
C52 C51 H51A 111.0
C50 C51 H51A 111.0
C52 C51 H51B 111.0
C50 C51 H51B 111.0
H51A C51 H51B 109.0
C49 C50 C51 104.1(7)
C49 C50 H50A 110.9
C51 C50 H50A 110.9
C49 C50 H50B 110.9
C51 C50 H50B 110.9
H50A C50 H50B 109.0
O1 C49 C50 104.1(8)
O1 C49 H49A 110.9
C50 C49 H49A 110.9
O1 C49 H49B 110.9
C50 C49 H49B 110.9
H49A C49 H49B 109.0
C51 C52 O1 114.1(10)
C51 C52 H52B 108.7
O1 C52 H52B 108.7
C51 C52 H52A 108.7
O1 C52 H52A 108.7
H52B C52 H52A 107.6

loop_
_geom_bond_atom_site_label_1
_geom_bond_atom_site_label_2
_geom_bond_distance
Hg1 C1 2.083(6)
Hg1 C11 2.088(6)
Hg1 Cl1 2.8491(14)
Hg1 Sb1 3.0778(8)
Sb1 C21 2.131(6)
Sb1 C27 2.161(6)
Sb1 C8 2.170(6)
Sb1 C18 2.171(6)
Sb1 Cl2 2.6582(16)
C9 C8 1.424(8)
C9 C10 1.428(8)
C9 C1 1.436(8)
C7 C8 1.370(8)
C7 C6 1.409(8)
C7 H7A 0.9500
C46 C47 1.498(9)
C46 C45 1.508(8)
C46 H46A 0.9900
C46 H46B 0.9900
N1 C45 1.516(7)
N1 C37 1.517(7)
N1 C33 1.517(7)
N1 C41 1.517(8)
C12 C11 1.372(8)
C12 C13 1.396(9)
C12 H12A 0.9500
C11 C19 1.415(8)
C14 C13 1.347(9)
C14 C20 1.408(9)
C14 H14A 0.9500
C41 C42 1.509(9)
C41 H41A 0.9900
C41 H41B 0.9900
C22 C23 1.382(9)
C22 C21 1.387(8)
C22 H22A 0.9500
C1 C2 1.368(8)
C28 C29 1.375(9)
C28 C27 1.399(8)
C28 H28A 0.9500
C21 C26 1.392(8)
C10 C4 1.411(8)
C10 C5 1.417(8)
C19 C18 1.436(9)
C19 C20 1.449(8)
C5 C6 1.346(9)
C5 H5A 0.9500
C18 C17 1.358(8)
C16 C15 1.348(9)
C16 C17 1.396(8)
C16 H16A 0.9500
C6 H6A 0.9500
C20 C15 1.406(9)
C27 C32 1.375(8)
C4 C3 1.355(9)
C4 H4A 0.9500
C33 C34 1.506(8)
C33 H33A 0.9900
C33 H33B 0.9900
C24 C25 1.372(9)
C24 C23 1.378(9)
C24 H24A 0.9500
C25 C26 1.383(9)
C25 H25A 0.9500
C29 C30 1.380(9)
C29 H29A 0.9500
C17 H17A 0.9500
C2 C3 1.402(8)
C2 H2A 0.9500
C23 H23A 0.9500
C31 C30 1.371(9)
C31 C32 1.378(8)
C31 H31A 0.9500
C13 H13A 0.9500
C37 C38 1.518(8)
C37 H37A 0.9900
C37 H37B 0.9900
C32 H32A 0.9500
C39 C38 1.507(9)
C39 C40 1.516(10)
C39 H39A 0.9900
C39 H39B 0.9900
C15 H15A 0.9500
C45 H45A 0.9900
C45 H45B 0.9900
C26 H26A 0.9500
C30 H30A 0.9500
C34 C35 1.514(9)
C34 H34A 0.9900
C34 H34B 0.9900
C35 C36 1.503(9)
C35 H35A 0.9900
C35 H35B 0.9900
C42 C43 1.521(9)
C42 H42A 0.9900
C42 H42B 0.9900
C3 H3A 0.9500
C47 C48 1.537(10)
C47 H47A 0.9900
C47 H47B 0.9900
C38 H38A 0.9900
C38 H38B 0.9900
C43 C44 1.499(10)
C43 H43A 0.9900
C43 H43B 0.9900
C40 H40A 0.9800
C40 H40B 0.9800
C40 H40C 0.9800
C36 H36A 0.9800
C36 H36B 0.9800
C36 H36C 0.9800
C48 H48A 0.9800
C48 H48B 0.9800
C48 H48C 0.9800
C44 H44A 0.9800
C44 H44B 0.9800
C44 H44C 0.9800
O1 C52 1.385(11)
O1 C49 1.433(11)
C51 C52 1.359(12)
C51 C50 1.548(12)
C51 H51A 0.9900
C51 H51B 0.9900
C50 C49 1.497(12)
C50 H50A 0.9900
C50 H50B 0.9900
C49 H49A 0.9900
C49 H49B 0.9900
C52 H52B 0.9900
C52 H52A 0.9900

loop_
_geom_torsion_atom_site_label_1
_geom_torsion_atom_site_label_2
_geom_torsion_atom_site_label_3
_geom_torsion_atom_site_label_4
_geom_torsion
C1 Hg1 Sb1 C21 -85.0(10)
C11 Hg1 Sb1 C21 96.0(10)
Cl1 Hg1 Sb1 C21 2.8(10)
C1 Hg1 Sb1 C27 92.1(2)
C11 Hg1 Sb1 C27 -86.9(2)
Cl1 Hg1 Sb1 C27 179.9(2)
C1 Hg1 Sb1 C8 -2.4(2)
C11 Hg1 Sb1 C8 178.6(2)
Cl1 Hg1 Sb1 C8 85.4(2)
C1 Hg1 Sb1 C18 -172.6(2)
C11 Hg1 Sb1 C18 8.4(2)
Cl1 Hg1 Sb1 C18 -84.8(3)
C1 Hg1 Sb1 Cl2 -87.46(16)
C11 Hg1 Sb1 Cl2 93.53(16)
Cl1 Hg1 Sb1 Cl2 0.3(2)
C13 C12 C11 C19 -0.4(9)
C13 C12 C11 Hg1 177.3(5)
C1 Hg1 C11 C12 166.1(14)
Cl1 Hg1 C11 C12 -15.1(5)
Sb1 Hg1 C11 C12 173.3(5)
C1 Hg1 C11 C19 -16.3(19)
Cl1 Hg1 C11 C19 162.6(4)
Sb1 Hg1 C11 C19 -9.0(4)
C6 C7 C8 C9 -1.2(9)
C6 C7 C8 Sb1 -177.5(5)
C10 C9 C8 C7 1.3(9)
C1 C9 C8 C7 -179.5(6)
C10 C9 C8 Sb1 177.0(4)
C1 C9 C8 Sb1 -3.8(9)
C21 Sb1 C8 C7 -10.2(5)
C27 Sb1 C8 C7 90.4(5)
C18 Sb1 C8 C7 -155.8(5)
Cl2 Sb1 C8 C7 -103.0(4)
Hg1 Sb1 C8 C7 179.8(4)
C21 Sb1 C8 C9 173.8(5)
C27 Sb1 C8 C9 -85.6(5)
C18 Sb1 C8 C9 28.2(9)
Cl2 Sb1 C8 C9 81.0(5)
Hg1 Sb1 C8 C9 3.8(5)
C45 N1 C41 C42 -176.6(5)
C37 N1 C41 C42 -56.0(7)
C33 N1 C41 C42 63.6(6)
C8 C9 C1 C2 -178.1(6)
C10 C9 C1 C2 1.1(8)
C8 C9 C1 Hg1 0.3(8)
C10 C9 C1 Hg1 179.4(4)
C11 Hg1 C1 C2 -172.6(14)
Cl1 Hg1 C1 C2 8.6(5)
Sb1 Hg1 C1 C2 -179.8(5)
C11 Hg1 C1 C9 9.1(19)
Cl1 Hg1 C1 C9 -169.8(4)
Sb1 Hg1 C1 C9 1.9(4)
C23 C22 C21 C26 0.7(9)
C23 C22 C21 Sb1 -175.9(5)
C27 Sb1 C21 C22 4.6(5)
C8 Sb1 C21 C22 100.8(5)
C18 Sb1 C21 C22 -92.5(5)
Cl2 Sb1 C21 C22 -175.9(5)
Hg1 Sb1 C21 C22 -178.3(6)
C27 Sb1 C21 C26 -172.0(5)
C8 Sb1 C21 C26 -75.7(5)
C18 Sb1 C21 C26 90.9(5)
Cl2 Sb1 C21 C26 7.5(5)
Hg1 Sb1 C21 C26 5.2(13)
C8 C9 C10 C4 178.4(5)
C1 C9 C10 C4 -0.8(9)
C8 C9 C10 C5 -0.3(8)
C1 C9 C10 C5 -179.5(5)
C12 C11 C19 C18 -178.0(6)
Hg1 C11 C19 C18 4.4(8)
C12 C11 C19 C20 1.9(8)
Hg1 C11 C19 C20 -175.7(4)
C4 C10 C5 C6 -179.6(6)
C9 C10 C5 C6 -0.9(9)
C11 C19 C18 C17 -178.7(6)
C20 C19 C18 C17 1.5(9)
C11 C19 C18 Sb1 7.7(9)
C20 C19 C18 Sb1 -172.2(4)
C21 Sb1 C18 C17 5.5(5)
C27 Sb1 C18 C17 -95.3(5)
C8 Sb1 C18 C17 151.0(5)
Cl2 Sb1 C18 C17 98.3(4)
Hg1 Sb1 C18 C17 175.4(5)
C21 Sb1 C18 C19 179.6(5)
C27 Sb1 C18 C19 78.9(5)
C8 Sb1 C18 C19 -34.9(9)
Cl2 Sb1 C18 C19 -87.6(5)
Hg1 Sb1 C18 C19 -10.4(5)
C10 C5 C6 C7 1.0(10)
C8 C7 C6 C5 0.0(10)
C13 C14 C20 C15 -179.7(6)
C13 C14 C20 C19 0.9(9)
C11 C19 C20 C15 178.4(6)
C18 C19 C20 C15 -1.7(8)
C11 C19 C20 C14 -2.1(8)
C18 C19 C20 C14 177.7(5)
C29 C28 C27 C32 -0.5(9)
C29 C28 C27 Sb1 177.6(5)
C21 Sb1 C27 C32 85.4(5)
C8 Sb1 C27 C32 -14.9(5)
C18 Sb1 C27 C32 -173.3(5)
Cl2 Sb1 C27 C32 -92.5(8)
Hg1 Sb1 C27 C32 -94.1(5)
C21 Sb1 C27 C28 -92.5(5)
C8 Sb1 C27 C28 167.1(5)
C18 Sb1 C27 C28 8.7(5)
Cl2 Sb1 C27 C28 89.6(8)
Hg1 Sb1 C27 C28 87.9(5)
C5 C10 C4 C3 179.1(6)
C9 C10 C4 C3 0.4(9)
C45 N1 C33 C34 -64.3(7)
C37 N1 C33 C34 174.9(5)
C41 N1 C33 C34 53.6(7)
C23 C24 C25 C26 0.1(10)
C27 C28 C29 C30 -0.1(10)
C19 C18 C17 C16 0.0(10)
Sb1 C18 C17 C16 174.4(5)
C15 C16 C17 C18 -1.4(10)
C9 C1 C2 C3 -1.0(9)
Hg1 C1 C2 C3 -179.4(5)
C25 C24 C23 C22 -0.3(10)
C21 C22 C23 C24 -0.2(10)
C20 C14 C13 C12 0.6(10)
C11 C12 C13 C14 -0.8(10)
C45 N1 C37 C38 51.7(7)
C33 N1 C37 C38 172.2(5)
C41 N1 C37 C38 -66.6(7)
C28 C27 C32 C31 0.6(9)
Sb1 C27 C32 C31 -177.4(5)
C30 C31 C32 C27 -0.2(10)
C17 C16 C15 C20 1.1(10)
C14 C20 C15 C16 -178.9(6)
C19 C20 C15 C16 0.5(10)
C47 C46 C45 N1 -161.7(5)
C37 N1 C45 C46 61.1(7)
C33 N1 C45 C46 -58.0(7)
C41 N1 C45 C46 -178.1(5)
C24 C25 C26 C21 0.4(10)
C22 C21 C26 C25 -0.9(9)
Sb1 C21 C26 C25 175.7(5)
C32 C31 C30 C29 -0.4(10)
C28 C29 C30 C31 0.6(10)
N1 C33 C34 C35 164.0(5)
C33 C34 C35 C36 170.8(6)
N1 C41 C42 C43 -168.2(5)
C10 C4 C3 C2 -0.3(10)
C1 C2 C3 C4 0.6(10)
C45 C46 C47 C48 177.1(6)
C40 C39 C38 C37 67.8(8)
N1 C37 C38 C39 178.6(5)
C41 C42 C43 C44 73.4(8)
C52 C51 C50 C49 -18.2(12)
C52 O1 C49 C50 -20.9(13)
C51 C50 C49 O1 23.5(10)
C50 C51 C52 O1 5.9(16)
C49 O1 C52 C51 9.6(17)
